data_2000418
loop_
_publ_author_name
'Yamaguchi, K.'
'Haraguchi, K.'
'Tanaka, H.'
'Itoh, Y.'
'Miyasaka, T.'

_publ_contact_author
;
     Dr. Kentaro Yamaguchi
     School of Pharmaceutical Sciences
     Showa University
     1-5-8 Hatanodai, Shinagawa-ku
     Tokyo 142, Japan
;
_publ_section_title
;
 Structure of a 4'-<i>C</i>-branched
 2',3'-didehydro-2',3'-dideoxyuridine
;
_journal_issue 12
_journal_name_full 'Acta Crystallographica Section C'
_journal_page_first 2277
_journal_page_last 2278
_journal_paper_doi 10.1107/S0108270192009077
_journal_volume 48
_journal_year 1992
_chemical_formula_moiety 'C12 H11 N3 O5'
_chemical_formula_structural 'C12 H11 N3 O5'
_chemical_formula_sum 'C12 H11 N3 O5'
_chemical_formula_weight 277.24
_chemical_name_systematic
;
5'-O-acetyl-4'-cyano-2',3'-didehydro-2',3'-dideoxyuridine
;
_symmetry_cell_setting monoclinic
_symmetry_space_group_name_H-M 'P 1 21 1'
_atom_type_scat_source 'International Tables Vol.IV'
_cell_angle_alpha 90.0
_cell_angle_beta 95.71(2)
_cell_angle_gamma 90.0
_cell_formula_units_Z 2
_cell_length_a 14.8700(10)
_cell_length_b 5.4110(10)
_cell_length_c 8.1500(10)
_cell_measurement_reflns_used 20
_cell_measurement_temperature 297
_cell_measurement_theta_max 30.5
_cell_measurement_theta_min 29.0
_cell_volume 652.51(15)
_diffrn_measurement_device 'RIGAKU AFC-5'
_diffrn_measurement_method '\w/2\q scans'
_diffrn_radiation_type 'Cu K\a~1~'
_diffrn_radiation_wavelength 1.5405
_diffrn_reflns_av_R_equivalents 0.014
_diffrn_reflns_limit_h_max 16
_diffrn_reflns_limit_h_min -16
_diffrn_reflns_limit_k_max 6
_diffrn_reflns_limit_k_min 0
_diffrn_reflns_limit_l_max 9
_diffrn_reflns_limit_l_min 0
_diffrn_reflns_number 1196
_diffrn_reflns_theta_max 60
_diffrn_standards_decay_% <3
_diffrn_standards_interval_count 150
_diffrn_standards_number 3
_exptl_absorpt_coefficient_mu 0.913
_exptl_absorpt_correction_type none
_exptl_crystal_colour clear
_exptl_crystal_density_diffrn 1.411
_exptl_crystal_description plate
_exptl_crystal_F_000 288
_exptl_crystal_size_max 0.55
_exptl_crystal_size_mid 0.50
_exptl_crystal_size_min 0.08
_refine_diff_density_max 0.228
_refine_diff_density_min -0.315
_refine_ls_goodness_of_fit_obs 3.04
_refine_ls_hydrogen_treatment refall
_refine_ls_number_parameters 225
_refine_ls_number_reflns 1056
_refine_ls_R_factor_obs 0.047
_refine_ls_shift/esd_max 0.164
_refine_ls_structure_factor_coef Fsqd
_refine_ls_weighting_details w=1/[\s^2^(F)+0.065F^2^]
_refine_ls_weighting_scheme calc
_refine_ls_wR_factor_obs 0.046
_reflns_number_observed 1056
_reflns_number_total 1165
_reflns_observed_criterion >3\s(F)
_cod_data_source_file as1021.cif
_cod_data_source_block as1021
_cod_depositor_comments
;
 Marking attached hydrogen atoms.

 Antanas Vaitkus,
 2016-12-28

The following automatic conversions were performed:

'_refine_ls_weighting_scheme' value 'calc w=1/[\s^2^(F)+0.065F^2^]'
was changed to 'calc'. New tag '_refine_ls_weighting_details' was
created. The value of the new tag was set to
'w=1/[\s^2^(F)+0.065F^2^]'.

Automatic conversion script
Id: cif_fix_values 3143 2015-03-26 13:38:13Z robertas 
;
_cod_original_cell_volume 652.50(10)
_cod_original_sg_symbol_H-M 'P 21'
_cod_database_code 2000418

loop_
_atom_site_label
_atom_site_fract_x
_atom_site_fract_y
_atom_site_fract_z
_atom_site_U_iso_or_equiv
_atom_site_attached_hydrogens
N1 0.63360(10) 0.2698 1.1042(2) 0.0360(10) 0
C2 0.57880(10) 0.0789(8) 1.1509(3) 0.0350(10) 0
O2 0.55220(10) -0.0867(7) 1.0594(2) 0.0450(10) 0
N3 0.55790(10) 0.0943(8) 1.3112(3) 0.0450(10) 1
C4 0.5877(2) 0.2666(10) 1.4267(3) 0.048(2) 0
O4 0.56390(10) 0.2516(9) 1.5669(2) 0.0650(10) 0
C5 0.6460(2) 0.4532(10) 1.3699(4) 0.052(2) 1
C6 0.6663(2) 0.4484(9) 1.2136(3) 0.043(2) 1
C1' 0.65390(10) 0.2643(8) 0.9332(3) 0.0350(10) 1
C2' 0.6847(2) 0.5056(8) 0.8707(3) 0.0420(10) 1
C3' 0.7648(2) 0.4824(9) 0.8187(4) 0.0460(10) 1
C4' 0.7970(2) 0.2202(8) 0.8419(4) 0.0440(10) 0
C41' 0.8046(2) 0.0991(9) 0.6798(4) 0.0520(10) 0
N4' 0.8110(2) 0.0056(10) 0.5563(4) 0.075(2) 0
O4' 0.72750(10) 0.0984(7) 0.9185(2) 0.0440(10) 0
C5' 0.8864(2) 0.1901(10) 0.9483(5) 0.0580(10) 2
O5' 0.87970(10) 0.3374(8) 1.0909(3) 0.0640(10) 0
C51' 0.9422(2) 0.3024(10) 1.2185(5) 0.060(2) 0
O51' 1.0015(2) 0.1574(11) 1.2134(5) 0.1040(10) 0
C52' 0.9287(3) 0.4722(14) 1.3569(6) 0.0730(10) 3

loop_
_geom_angle_atom_site_label_1
_geom_angle_atom_site_label_2
_geom_angle_atom_site_label_3
_geom_angle
C6 N1 C2 121.7(2)
C6 N1 C1' 122.9(2)
C2 N1 C1' 115.4(2)
O2 C2 N3 122.7(3)
O2 C2 N1 123.2(2)
N3 C2 N1 114.1(3)
C4 N3 C2 127.4(3)
O4 C4 N3 119.4(4)
O4 C4 C5 125.7(4)
N3 C4 C5 114.9(3)
C6 C5 C4 119.6(4)
C5 C6 N1 122.2(3)
O4' C1' N1 109.0(2)
O4' C1' C2' 104.9(2)
N1 C1' C2' 114.2(2)
C3' C2' C1' 110.3(3)
C2' C3' C4' 109.8(3)
O4' C4' C41' 108.0(3)
O4' C4' C3' 104.8(3)
O4' C4' C5' 109.4(3)
C41' C4' C3' 110.8(3)
C41' C4' C5' 108.6(3)
C3' C4' C5' 115.0(3)
N4' C41' C4' 179.5(5)
C4' O4' C1' 110.0(3)
O5' C5' C4' 106.2(3)
C51' O5' C5' 117.2(3)
O51' C51' O5' 121.9(4)
O51' C51' C52' 126.5(4)
O5' C51' C52' 111.6(4)

loop_
_geom_bond_atom_site_label_1
_geom_bond_atom_site_label_2
_geom_bond_distance
N1 C6 1.370(4)
N1 C2 1.392(4)
N1 C1' 1.455(3)
C2 O2 1.206(4)
C2 N3 1.375(3)
N3 C4 1.367(5)
C4 O4 1.232(4)
C4 C5 1.437(6)
C5 C6 1.338(4)
C1' O4' 1.431(4)
C1' C2' 1.491(6)
C2' C3' 1.309(4)
C3' C4' 1.504(6)
C4' O4' 1.422(4)
C4' C41' 1.489(5)
C4' C5' 1.521(5)
N4' C41' 1.139(5)
C5' O5' 1.420(6)
O5' C51' 1.338(4)
C51' O51' 1.184(6)
C51' C52' 1.483(8)
